data_7115297
loop_
_publ_author_name
'Rampal Pandey'
'Gabor Mehes'
'Amit Kumar'
'Rakesh Kumar Gupta'
'Chihaya Adachic'
'Daya Shankar Pandey'

_publ_section_title
;
 Structural and mechanistic insights into an Fe3+-triggered quinazoline
 based molecular rotor
;
_journal_name_full Chem.Commun.
_journal_page_first 8032
_journal_paper_doi 10.1039/C4CC01917B
_journal_volume 50
_journal_year 2014
_chemical_formula_sum 'C35 H27 Cl2 N7 O2'
_chemical_formula_weight 648.54
_chemical_name_systematic 1'
_space_group_IT_number 15
_symmetry_cell_setting monoclinic
_symmetry_Int_Tables_number 15
_symmetry_space_group_name_Hall '-C 2yc'
_symmetry_space_group_name_H-M 'C 1 2/c 1'
_atom_sites_solution_hydrogens geom
_atom_sites_solution_primary direct
_atom_sites_solution_secondary difmap
_audit_creation_method SHELXL-97
_cell_angle_alpha 90.00
_cell_angle_beta 99.286(4)
_cell_angle_gamma 90.00
_cell_formula_units_Z 4
_cell_length_a 15.7933(7)
_cell_length_b 11.5458(4)
_cell_length_c 17.1322(7)
_cell_measurement_temperature 293(2)
_cell_volume 3083.1(2)
_computing_structure_refinement 'SHELXL-97 (Sheldrick, 1997)'
_diffrn_ambient_temperature 293(2)
_diffrn_measured_fraction_theta_full 0.978
_diffrn_measured_fraction_theta_max 0.978
_diffrn_radiation_monochromator graphite
_diffrn_radiation_type CuK\a
_diffrn_radiation_wavelength 1.54184
_diffrn_reflns_av_R_equivalents 0.0144
_diffrn_reflns_av_sigmaI/netI 0.0207
_diffrn_reflns_limit_h_max 17
_diffrn_reflns_limit_h_min -19
_diffrn_reflns_limit_k_max 12
_diffrn_reflns_limit_k_min -14
_diffrn_reflns_limit_l_max 20
_diffrn_reflns_limit_l_min -16
_diffrn_reflns_number 5566
_diffrn_reflns_theta_full 71.75
_diffrn_reflns_theta_max 71.75
_diffrn_reflns_theta_min 4.77
_diffrn_source 'fine-focus sealed tube'
_exptl_absorpt_coefficient_mu 2.266
_exptl_absorpt_correction_T_max 0.8051
_exptl_absorpt_correction_T_min 0.4797
_exptl_crystal_colour White
_exptl_crystal_density_diffrn 1.397
_exptl_crystal_density_method 'not measured'
_exptl_crystal_description Block
_exptl_crystal_F_000 1344
_exptl_crystal_size_max 0.38
_exptl_crystal_size_mid 0.21
_exptl_crystal_size_min 0.10
_refine_diff_density_max 0.267
_refine_diff_density_min -0.212
_refine_diff_density_rms 0.044
_refine_ls_extinction_method none
_refine_ls_goodness_of_fit_ref 1.023
_refine_ls_hydrogen_treatment mixed
_refine_ls_matrix_type full
_refine_ls_number_parameters 226
_refine_ls_number_reflns 2953
_refine_ls_number_restraints 0
_refine_ls_restrained_S_all 1.023
_refine_ls_R_factor_all 0.0514
_refine_ls_R_factor_gt 0.0450
_refine_ls_shift/su_max 0.015
_refine_ls_shift/su_mean 0.001
_refine_ls_structure_factor_coef Fsqd
_refine_ls_weighting_details 'calc w=1/[\s^2^(Fo^2^)+(0.0759P)^2^+1.7511P] where P=(Fo^2^+2Fc^2^)/3'
_refine_ls_weighting_scheme calc
_refine_ls_wR_factor_gt 0.1240
_refine_ls_wR_factor_ref 0.1303
_reflns_number_gt 2548
_reflns_number_total 2953
_reflns_threshold_expression >2sigma(I)
_cod_data_source_file c4cc01917b2.cif
_cod_data_source_block ebhu140
_cod_original_sg_symbol_H-M 'C 2/c'
_cod_database_code 7115297

loop_
_symmetry_equiv_pos_as_xyz
'x, y, z'
'-x, y, -z+1/2'
'x+1/2, y+1/2, z'
'-x+1/2, y+1/2, -z+1/2'
'-x, -y, -z'
'x, -y, z-1/2'
'-x+1/2, -y+1/2, -z'
'x+1/2, -y+1/2, z-1/2'

loop_
_atom_site_label
_atom_site_type_symbol
_atom_site_fract_x
_atom_site_fract_y
_atom_site_fract_z
_atom_site_U_iso_or_equiv
_atom_site_adp_type
_atom_site_occupancy
_atom_site_symmetry_multiplicity
_atom_site_calc_flag
_atom_site_refinement_flags
Cl1 Cl 0.06762(4) 0.34618(5) 0.11170(3) 0.0618(2) Uani 1 1 d .
N1 N 0.0000 -0.17851(18) 0.2500 0.0357(4) Uani 1 2 d S
N2 N -0.08030(9) -0.04597(13) 0.13134(9) 0.0380(3) Uani 1 1 d .
C2 C 0.06595(11) -0.02445(16) 0.10674(10) 0.0386(4) Uani 1 1 d .
N3 N -0.02533(11) 0.12660(14) 0.15514(9) 0.0414(4) Uani 1 1 d .
C1 C -0.01010(12) 0.01942(15) 0.13234(10) 0.0373(4) Uani 1 1 d .
N4 N -0.02350(11) -0.18057(15) 0.05202(9) 0.0455(4) Uani 1 1 d .
C16 C -0.03726(11) -0.23854(15) 0.18697(10) 0.0364(4) Uani 1 1 d .
C8 C -0.10914(13) 0.13222(17) 0.16963(11) 0.0419(4) Uani 1 1 d .
C6 C 0.12396(14) -0.16842(17) 0.02798(12) 0.0473(5) Uani 1 1 d .
H6 H 0.1181 -0.2356 -0.0023 0.057 Uiso 1 1 calc R
C7 C 0.05556(12) -0.12784(17) 0.06227(10) 0.0403(4) Uani 1 1 d .
C13 C -0.14469(12) 0.02247(17) 0.15622(10) 0.0417(4) Uani 1 1 d .
C5 C 0.20030(14) -0.10868(19) 0.03913(13) 0.0513(5) Uani 1 1 d .
H5 H 0.2453 -0.1351 0.0150 0.062 Uiso 1 1 calc R
C17 C -0.03777(14) -0.35842(17) 0.18438(12) 0.0476(5) Uani 1 1 d .
H17 H -0.0632 -0.3973 0.1391 0.057 Uiso 1 1 calc R
C18 C 0.0000 -0.4190(2) 0.2500 0.0516(7) Uani 1 2 d S
H18 H 0.0000 -0.4996 0.2500 0.062 Uiso 1 2 calc SR
C3 C 0.14499(12) 0.03290(17) 0.11887(12) 0.0456(4) Uani 1 1 d .
H3 H 0.1523 0.0999 0.1494 0.055 Uiso 1 1 calc R
C14 C -0.07762(12) -0.17117(16) 0.11263(11) 0.0399(4) Uani 1 1 d .
C12 C -0.22935(13) 0.0022(2) 0.16542(13) 0.0519(5) Uani 1 1 d .
H12 H -0.2539 -0.0709 0.1576 0.062 Uiso 1 1 calc R
C9 C -0.15489(15) 0.22625(19) 0.19117(12) 0.0532(5) Uani 1 1 d .
H9 H -0.1301 0.2992 0.1998 0.064 Uiso 1 1 calc R
O1 O 0.10388(14) 0.5290(2) -0.02388(14) 0.0857(6) Uani 1 1 d .
C10 C -0.23953(16) 0.2057(2) 0.19913(14) 0.0615(6) Uani 1 1 d .
H10 H -0.2731 0.2661 0.2129 0.074 Uiso 1 1 calc R
C4 C 0.21150(13) -0.01016(19) 0.08555(14) 0.0523(5) Uani 1 1 d .
H4 H 0.2645 0.0269 0.0941 0.063 Uiso 1 1 calc R
C15 C -0.16592(13) -0.21688(19) 0.07769(13) 0.0514(5) Uani 1 1 d .
H15A H -0.1992 -0.2283 0.1192 0.077 Uiso 1 1 calc R
H15B H -0.1600 -0.2892 0.0515 0.077 Uiso 1 1 calc R
H15C H -0.1943 -0.1619 0.0403 0.077 Uiso 1 1 calc R
C11 C -0.27493(15) 0.0950(2) 0.18660(14) 0.0608(6) Uani 1 1 d .
H11 H -0.3317 0.0838 0.1929 0.073 Uiso 1 1 calc R
H4D H -0.0360(17) -0.239(3) 0.0168(16) 0.076(8) Uiso 1 1 d .
H3C H 0.0078(16) 0.184(2) 0.1483(14) 0.055(7) Uiso 1 1 d .
H1A H 0.090(4) 0.470(5) 0.025(3) 0.20(2) Uiso 1 1 d .
H1B H -0.037(4) 0.418(5) 0.049(4) 0.24(3) Uiso 1 1 d .

loop_
_atom_site_aniso_label
_atom_site_aniso_U_11
_atom_site_aniso_U_22
_atom_site_aniso_U_33
_atom_site_aniso_U_23
_atom_site_aniso_U_13
_atom_site_aniso_U_12
Cl1 0.0743(4) 0.0437(3) 0.0645(4) 0.0000(2) 0.0028(3) -0.0169(2)
N1 0.0375(11) 0.0329(10) 0.0359(10) 0.000 0.0033(8) 0.000
N2 0.0388(8) 0.0360(8) 0.0367(7) 0.0035(6) -0.0012(6) -0.0053(6)
C2 0.0407(10) 0.0392(9) 0.0344(8) 0.0030(7) 0.0017(7) -0.0020(7)
N3 0.0450(9) 0.0370(8) 0.0408(8) 0.0002(6) 0.0029(7) -0.0076(7)
C1 0.0417(9) 0.0357(9) 0.0323(8) 0.0027(7) -0.0013(7) -0.0059(7)
N4 0.0525(10) 0.0473(9) 0.0363(8) -0.0083(7) 0.0061(7) -0.0145(8)
C16 0.0376(9) 0.0340(9) 0.0378(9) -0.0004(7) 0.0068(7) -0.0048(7)
C8 0.0422(10) 0.0476(10) 0.0344(9) 0.0029(8) 0.0013(7) 0.0025(8)
C6 0.0580(12) 0.0417(10) 0.0427(10) 0.0010(8) 0.0096(9) 0.0021(9)
C7 0.0451(10) 0.0405(9) 0.0338(8) 0.0045(7) 0.0018(7) -0.0054(8)
C13 0.0431(10) 0.0461(10) 0.0341(8) 0.0053(7) 0.0004(7) 0.0003(8)
C5 0.0497(12) 0.0510(12) 0.0552(12) 0.0085(10) 0.0140(9) 0.0045(9)
C17 0.0578(12) 0.0363(10) 0.0476(11) -0.0063(8) 0.0047(9) -0.0081(8)
C18 0.0641(18) 0.0277(12) 0.0621(17) 0.000 0.0079(14) 0.000
C3 0.0430(10) 0.0401(10) 0.0522(11) 0.0010(8) 0.0026(8) -0.0060(8)
C14 0.0421(10) 0.0369(9) 0.0387(9) -0.0014(7) 0.0006(7) -0.0096(7)
C12 0.0452(11) 0.0599(13) 0.0502(11) 0.0053(10) 0.0063(8) -0.0036(9)
C9 0.0647(14) 0.0471(11) 0.0464(11) -0.0008(9) 0.0044(9) 0.0047(10)
O1 0.0704(13) 0.0965(16) 0.0932(15) -0.0025(12) 0.0225(11) -0.0114(11)
C10 0.0607(14) 0.0697(15) 0.0546(13) 0.0011(11) 0.0104(10) 0.0216(12)
C4 0.0413(10) 0.0498(11) 0.0653(13) 0.0090(10) 0.0073(9) -0.0058(9)
C15 0.0458(11) 0.0489(11) 0.0553(12) -0.0014(9) -0.0047(9) -0.0136(9)
C11 0.0437(11) 0.0809(17) 0.0582(13) 0.0038(12) 0.0094(9) 0.0061(11)

loop_
_atom_type_symbol
_atom_type_description
_atom_type_scat_dispersion_real
_atom_type_scat_dispersion_imag
_atom_type_scat_source
C C 0.0181 0.0091 'International Tables Vol C Tables 4.2.6.8 and 6.1.1.4'
H H 0.0000 0.0000 'International Tables Vol C Tables 4.2.6.8 and 6.1.1.4'
Cl Cl 0.3639 0.7018 'International Tables Vol C Tables 4.2.6.8 and 6.1.1.4'
N N 0.0311 0.0180 'International Tables Vol C Tables 4.2.6.8 and 6.1.1.4'
O O 0.0492 0.0322 'International Tables Vol C Tables 4.2.6.8 and 6.1.1.4'

loop_
_geom_angle_atom_site_label_1
_geom_angle_atom_site_label_2
_geom_angle_atom_site_label_3
_geom_angle
_geom_angle_site_symmetry_1
_geom_angle_site_symmetry_3
C16 N1 C16 117.6(2) . 2
C1 N2 C13 108.47(15) . .
C1 N2 C14 120.00(15) . .
C13 N2 C14 131.31(15) . .
C3 C2 C7 120.26(18) . .
C3 C2 C1 123.93(18) . .
C7 C2 C1 115.66(16) . .
C1 N3 C8 108.59(16) . .
N3 C1 N2 109.84(17) . .
N3 C1 C2 128.12(17) . .
N2 C1 C2 121.93(17) . .
C7 N4 C14 120.20(16) . .
N1 C16 C17 122.92(18) . .
N1 C16 C14 118.40(16) . .
C17 C16 C14 118.61(16) . .
C9 C8 N3 129.6(2) . .
C9 C8 C13 122.94(19) . .
N3 C8 C13 107.42(17) . .
C5 C6 C7 119.69(19) . .
N4 C7 C6 123.23(18) . .
N4 C7 C2 117.89(18) . .
C6 C7 C2 118.81(18) . .
C8 C13 C12 120.29(19) . .
C8 C13 N2 105.64(16) . .
C12 C13 N2 134.01(19) . .
C6 C5 C4 121.4(2) . .
C18 C17 C16 118.85(19) . .
C17 C18 C17 118.9(3) 2 .
C4 C3 C2 119.55(19) . .
N4 C14 N2 105.55(15) . .
N4 C14 C15 107.51(16) . .
N2 C14 C15 111.54(16) . .
N4 C14 C16 109.93(16) . .
N2 C14 C16 109.64(14) . .
C15 C14 C16 112.41(15) . .
C11 C12 C13 117.0(2) . .
C10 C9 C8 116.4(2) . .
C9 C10 C11 120.7(2) . .
C3 C4 C5 120.23(19) . .
C12 C11 C10 122.7(2) . .

loop_
_geom_bond_atom_site_label_1
_geom_bond_atom_site_label_2
_geom_bond_distance
_geom_bond_site_symmetry_2
N1 C16 1.337(2) .
N1 C16 1.337(2) 2
N2 C1 1.339(2) .
N2 C13 1.407(2) .
N2 C14 1.483(2) .
C2 C3 1.399(3) .
C2 C7 1.411(3) .
C2 C1 1.436(3) .
N3 C1 1.331(2) .
N3 C8 1.387(3) .
N4 C7 1.375(2) .
N4 C14 1.452(3) .
C16 C17 1.385(3) .
C16 C14 1.540(2) .
C8 C9 1.387(3) .
C8 C13 1.390(3) .
C6 C5 1.375(3) .
C6 C7 1.392(3) .
C13 C12 1.391(3) .
C5 C4 1.383(3) .
C17 C18 1.376(2) .
C18 C17 1.376(2) 2
C3 C4 1.367(3) .
C14 C15 1.520(3) .
C12 C11 1.372(3) .
C9 C10 1.386(3) .
C10 C11 1.397(4) .
